data_4029825
loop_
_publ_author_name
'Castillo-Contreras, Emmanuel B'
'Stahl, Alexander M.'
'Dake, Gregory R.'

_publ_section_title
;
 Annulated Isoxazoles via [3 + 2] Cycloaddition of Alkenyl Bromides and
 Oximoyl Chlorides and Ag(I) Promoted Elimination.
;
_journal_issue 15
_journal_name_full 'The Journal of organic chemistry'
_journal_page_first 7250
_journal_page_last 7255
_journal_paper_doi 10.1021/jo501376q
_journal_volume 79
_journal_year 2014
_chemical_formula_sum 'C14 H15 N O3'
_chemical_formula_weight 245.27
_chemical_name_systematic
; 
 ? 
;
_space_group_IT_number 14
_symmetry_cell_setting monoclinic
_symmetry_space_group_name_Hall '-P 2ybc'
_symmetry_space_group_name_H-M 'P 1 21/c 1'
_atom_sites_solution_hydrogens geom
_atom_sites_solution_primary direct
_atom_sites_solution_secondary difmap
_audit_creation_method SHELXL-97
_cell_angle_alpha 90.00
_cell_angle_beta 94.745(3)
_cell_angle_gamma 90.00
_cell_formula_units_Z 4
_cell_length_a 7.7657(5)
_cell_length_b 11.9845(8)
_cell_length_c 13.1137(9)
_cell_measurement_reflns_used 9968
_cell_measurement_temperature 100.0(2)
_cell_measurement_theta_max 30.08
_cell_measurement_theta_min 2.31
_cell_volume 1216.28(14)
_computing_cell_refinement 'Bruker SAINT'
_computing_data_collection 'Bruker APEX2'
_computing_data_reduction 'Bruker SAINT'
_computing_molecular_graphics 'Bruker SHELXTL'
_computing_publication_material 'Bruker SHELXTL'
_computing_structure_refinement 'SHELXL-97 (Sheldrick, 2008)'
_computing_structure_solution 'SHELXS-97 (Sheldrick, 2008)'
_diffrn_ambient_temperature 100.0(2)
_diffrn_measured_fraction_theta_full 0.997
_diffrn_measured_fraction_theta_max 0.997
_diffrn_measurement_device_type 'Bruker APEX-II CCD'
_diffrn_measurement_method '\f and \w scans'
_diffrn_radiation_monochromator graphite
_diffrn_radiation_source 'fine-focus sealed tube'
_diffrn_radiation_type MoK\a
_diffrn_radiation_wavelength 0.71073
_diffrn_reflns_av_R_equivalents 0.0343
_diffrn_reflns_av_sigmaI/netI 0.0247
_diffrn_reflns_limit_h_max 10
_diffrn_reflns_limit_h_min -10
_diffrn_reflns_limit_k_max 16
_diffrn_reflns_limit_k_min -16
_diffrn_reflns_limit_l_max 18
_diffrn_reflns_limit_l_min -18
_diffrn_reflns_number 20953
_diffrn_reflns_theta_full 30.10
_diffrn_reflns_theta_max 30.10
_diffrn_reflns_theta_min 2.31
_diffrn_standards_number 0
_exptl_absorpt_coefficient_mu 0.095
_exptl_absorpt_correction_T_max 0.986
_exptl_absorpt_correction_T_min 0.927
_exptl_absorpt_correction_type multi-scan
_exptl_absorpt_process_details 'SADABS, Sheldrick (2008)'
_exptl_crystal_colour yellow
_exptl_crystal_density_diffrn 1.339
_exptl_crystal_density_method 'not measured'
_exptl_crystal_description tablet
_exptl_crystal_F_000 520
_exptl_crystal_size_max 0.29
_exptl_crystal_size_mid 0.24
_exptl_crystal_size_min 0.15
_refine_diff_density_max 0.442
_refine_diff_density_min -0.220
_refine_diff_density_rms 0.049
_refine_ls_extinction_method none
_refine_ls_goodness_of_fit_ref 1.027
_refine_ls_hydrogen_treatment mixed
_refine_ls_matrix_type full
_refine_ls_number_parameters 172
_refine_ls_number_reflns 3563
_refine_ls_number_restraints 0
_refine_ls_restrained_S_all 1.027
_refine_ls_R_factor_all 0.0465
_refine_ls_R_factor_gt 0.0387
_refine_ls_shift/su_max 0.000
_refine_ls_shift/su_mean 0.000
_refine_ls_structure_factor_coef Fsqd
_refine_ls_weighting_details 'calc w=1/[\s^2^(Fo^2^)+(0.0588P)^2^+0.3873P] where P=(Fo^2^+2Fc^2^)/3'
_refine_ls_weighting_scheme calc
_refine_ls_wR_factor_gt 0.1025
_refine_ls_wR_factor_ref 0.1081
_reflns_number_gt 3043
_reflns_number_total 3563
_reflns_threshold_expression >2\s(I)
_cod_data_source_file jo501376q_si_001.cif
_cod_data_source_block gd043
_cod_depositor_comments
;
The following automatic conversions were performed:

'_symmetry_cell_setting' value 'Monoclinic' changed to 'monoclinic'
according to
/usr/data/users/saulius/crontab/automatic-downloads/rss-feeds/ACS/lib/dictionaries/cif_core.dic
dictionary named 'cif_core.dic' version 2.4.2 from 2011-04-26.

Automatic conversion script
Id: cif_fix_values 2281 2013-09-26 08:29:07Z andrius 

 Adding full bibliography for 4029824--4029825.cif.
;
_cod_original_sg_symbol_H-M P2(1)/c
_cod_database_code 4029825

loop_
_symmetry_equiv_pos_as_xyz
'x, y, z'
'-x, y+1/2, -z+1/2'
'-x, -y, -z'
'x, -y-1/2, z-1/2'

loop_
_atom_site_label
_atom_site_type_symbol
_atom_site_fract_x
_atom_site_fract_y
_atom_site_fract_z
_atom_site_U_iso_or_equiv
_atom_site_adp_type
_atom_site_occupancy
_atom_site_symmetry_multiplicity
_atom_site_calc_flag
_atom_site_refinement_flags
C1 C 0.47816(12) 0.54627(8) 0.69791(7) 0.01309(18) Uani 1 1 d .
C2 C 0.35665(13) 0.50682(9) 0.77454(8) 0.0173(2) Uani 1 1 d .
H2A H 0.3978 0.4338 0.8023 0.021 Uiso 1 1 calc R
H2B H 0.2409 0.4951 0.7386 0.021 Uiso 1 1 calc R
C3 C 0.33952(13) 0.58654(9) 0.86328(8) 0.0183(2) Uani 1 1 d .
H3A H 0.2740 0.5502 0.9158 0.022 Uiso 1 1 calc R
H3B H 0.2756 0.6541 0.8387 0.022 Uiso 1 1 calc R
C4 C 0.51891(13) 0.61892(9) 0.90981(7) 0.0168(2) Uani 1 1 d .
H4A H 0.5092 0.6639 0.9724 0.020 Uiso 1 1 calc R
H4B H 0.5867 0.5510 0.9288 0.020 Uiso 1 1 calc R
C5 C 0.60848(12) 0.68588(8) 0.83210(7) 0.01321(18) Uani 1 1 d .
H5 H 0.5559 0.7621 0.8270 0.016 Uiso 1 1 calc R
C6 C 0.59737(12) 0.63412(8) 0.72695(7) 0.01221(18) Uani 1 1 d .
C7 C 0.71005(12) 0.67717(8) 0.65977(7) 0.01229(18) Uani 1 1 d .
C8 C 0.84233(12) 0.75688(8) 0.70129(7) 0.01239(18) Uani 1 1 d .
C9 C 0.88031(12) 0.75769(8) 0.80722(7) 0.01257(18) Uani 1 1 d .
C10 C 1.01781(12) 0.82131(8) 0.85222(7) 0.01417(19) Uani 1 1 d .
C11 C 1.11113(13) 0.88937(8) 0.79147(8) 0.0168(2) Uani 1 1 d .
H11 H 1.2037 0.9334 0.8213 0.020 Uiso 1 1 calc R
C12 C 1.06771(13) 0.89258(9) 0.68575(8) 0.0176(2) Uani 1 1 d .
H12 H 1.1295 0.9409 0.6444 0.021 Uiso 1 1 calc R
C13 C 0.93678(13) 0.82692(8) 0.64048(7) 0.01540(19) Uani 1 1 d .
H13 H 0.9106 0.8291 0.5684 0.018 Uiso 1 1 calc R
C14 C 1.18617(14) 0.86882(10) 1.00712(8) 0.0233(2) Uani 1 1 d .
H14A H 1.2927 0.8510 0.9753 0.035 Uiso 1 1 calc R
H14B H 1.1986 0.8469 1.0793 0.035 Uiso 1 1 calc R
H14C H 1.1642 0.9492 1.0020 0.035 Uiso 1 1 calc R
N1 N 0.70995(11) 0.64708(7) 0.56172(6) 0.01491(17) Uani 1 1 d .
O1 O 0.47159(9) 0.49954(6) 0.61264(5) 0.01646(16) Uani 1 1 d .
O2 O 0.78869(9) 0.69609(6) 0.87152(5) 0.01419(15) Uani 1 1 d .
O3 O 1.04465(10) 0.80951(6) 0.95561(5) 0.01823(17) Uani 1 1 d .
H2N H 0.635(2) 0.5982(13) 0.5387(12) 0.026(4) Uiso 1 1 d .
H1N H 0.790(2) 0.6731(14) 0.5254(12) 0.032(4) Uiso 1 1 d .

loop_
_atom_site_aniso_label
_atom_site_aniso_U_11
_atom_site_aniso_U_22
_atom_site_aniso_U_33
_atom_site_aniso_U_23
_atom_site_aniso_U_13
_atom_site_aniso_U_12
C1 0.0125(4) 0.0133(4) 0.0130(4) 0.0006(3) -0.0014(3) 0.0010(3)
C2 0.0169(4) 0.0187(5) 0.0164(4) -0.0009(4) 0.0019(4) -0.0059(4)
C3 0.0154(4) 0.0225(5) 0.0174(4) -0.0018(4) 0.0044(4) -0.0043(4)
C4 0.0182(5) 0.0202(5) 0.0123(4) -0.0007(3) 0.0036(3) -0.0056(4)
C5 0.0121(4) 0.0159(4) 0.0116(4) -0.0011(3) 0.0011(3) -0.0020(3)
C6 0.0131(4) 0.0129(4) 0.0105(4) -0.0004(3) 0.0004(3) -0.0002(3)
C7 0.0136(4) 0.0117(4) 0.0113(4) 0.0007(3) -0.0003(3) 0.0015(3)
C8 0.0133(4) 0.0120(4) 0.0120(4) -0.0007(3) 0.0020(3) 0.0005(3)
C9 0.0129(4) 0.0125(4) 0.0126(4) 0.0001(3) 0.0027(3) -0.0004(3)
C10 0.0139(4) 0.0162(4) 0.0124(4) -0.0009(3) 0.0011(3) -0.0013(3)
C11 0.0146(4) 0.0175(5) 0.0184(5) -0.0010(4) 0.0021(3) -0.0043(3)
C12 0.0189(5) 0.0177(5) 0.0168(4) 0.0011(3) 0.0059(4) -0.0034(4)
C13 0.0181(5) 0.0152(4) 0.0133(4) 0.0002(3) 0.0042(3) -0.0006(3)
C14 0.0212(5) 0.0294(6) 0.0184(5) -0.0002(4) -0.0047(4) -0.0114(4)
N1 0.0178(4) 0.0164(4) 0.0106(4) -0.0012(3) 0.0020(3) -0.0020(3)
O1 0.0173(3) 0.0181(3) 0.0134(3) -0.0027(3) -0.0018(3) -0.0013(3)
O2 0.0135(3) 0.0179(3) 0.0111(3) 0.0010(2) 0.0010(2) -0.0048(3)
O3 0.0183(4) 0.0237(4) 0.0122(3) 0.0002(3) -0.0017(3) -0.0084(3)

loop_
_atom_type_symbol
_atom_type_description
_atom_type_scat_dispersion_real
_atom_type_scat_dispersion_imag
_atom_type_scat_source
C C 0.0033 0.0016 'International Tables Vol C Tables 4.2.6.8 and 6.1.1.4'
H H 0.0000 0.0000 'International Tables Vol C Tables 4.2.6.8 and 6.1.1.4'
N N 0.0061 0.0033 'International Tables Vol C Tables 4.2.6.8 and 6.1.1.4'
O O 0.0106 0.0060 'International Tables Vol C Tables 4.2.6.8 and 6.1.1.4'

loop_
_geom_angle_atom_site_label_1
_geom_angle_atom_site_label_2
_geom_angle_atom_site_label_3
_geom_angle
O1 C1 C6 123.07(9)
O1 C1 C2 118.31(9)
C6 C1 C2 118.61(8)
C1 C2 C3 114.32(8)
C1 C2 H2A 108.7
C3 C2 H2A 108.7
C1 C2 H2B 108.7
C3 C2 H2B 108.7
H2A C2 H2B 107.6
C2 C3 C4 109.37(8)
C2 C3 H3A 109.8
C4 C3 H3A 109.8
C2 C3 H3B 109.8
C4 C3 H3B 109.8
H3A C3 H3B 108.2
C5 C4 C3 108.76(8)
C5 C4 H4A 109.9
C3 C4 H4A 109.9
C5 C4 H4B 109.9
C3 C4 H4B 109.9
H4A C4 H4B 108.3
O2 C5 C6 109.86(7)
O2 C5 C4 106.71(7)
C6 C5 C4 113.80(8)
O2 C5 H5 108.8
C6 C5 H5 108.8
C4 C5 H5 108.8
C7 C6 C1 122.05(8)
C7 C6 C5 115.79(8)
C1 C6 C5 122.16(8)
N1 C7 C6 124.01(9)
N1 C7 C8 118.40(8)
C6 C7 C8 117.52(8)
C9 C8 C13 118.90(9)
C9 C8 C7 117.10(8)
C13 C8 C7 123.93(8)
O2 C9 C8 122.22(8)
O2 C9 C10 116.88(8)
C8 C9 C10 120.89(8)
O3 C10 C11 126.09(9)
O3 C10 C9 114.27(8)
C11 C10 C9 119.63(9)
C10 C11 C12 119.40(9)
C10 C11 H11 120.3
C12 C11 H11 120.3
C13 C12 C11 121.25(9)
C13 C12 H12 119.4
C11 C12 H12 119.4
C12 C13 C8 119.79(9)
C12 C13 H13 120.1
C8 C13 H13 120.1
O3 C14 H14A 109.5
O3 C14 H14B 109.5
H14A C14 H14B 109.5
O3 C14 H14C 109.5
H14A C14 H14C 109.5
H14B C14 H14C 109.5
C7 N1 H2N 117.9(10)
C7 N1 H1N 119.1(11)
H2N N1 H1N 122.8(15)
C9 O2 C5 111.16(7)
C10 O3 C14 117.82(8)

loop_
_geom_bond_atom_site_label_1
_geom_bond_atom_site_label_2
_geom_bond_distance
C1 O1 1.2479(11)
C1 C6 1.4326(13)
C1 C2 1.5102(13)
C2 C3 1.5200(14)
C2 H2A 0.9900
C2 H2B 0.9900
C3 C4 1.5241(14)
C3 H3A 0.9900
C3 H3B 0.9900
C4 C5 1.5112(13)
C4 H4A 0.9900
C4 H4B 0.9900
C5 O2 1.4564(11)
C5 C6 1.5079(13)
C5 H5 1.0000
C6 C7 1.3912(13)
C7 N1 1.3353(12)
C7 C8 1.4738(13)
C8 C9 1.3961(13)
C8 C13 1.4054(13)
C9 O2 1.3644(11)
C9 C10 1.4020(13)
C10 O3 1.3620(11)
C10 C11 1.3858(13)
C11 C12 1.3999(14)
C11 H11 0.9500
C12 C13 1.3804(14)
C12 H12 0.9500
C13 H13 0.9500
C14 O3 1.4306(12)
C14 H14A 0.9800
C14 H14B 0.9800
C14 H14C 0.9800
N1 H2N 0.861(16)
N1 H1N 0.870(17)

loop_
_geom_torsion_atom_site_label_1
_geom_torsion_atom_site_label_2
_geom_torsion_atom_site_label_3
_geom_torsion_atom_site_label_4
_geom_torsion
O1 C1 C2 C3 -164.53(9)
C6 C1 C2 C3 16.50(13)
C1 C2 C3 C4 -50.18(12)
C2 C3 C4 C5 65.98(11)
C3 C4 C5 O2 -169.14(8)
C3 C4 C5 C6 -47.80(11)
O1 C1 C6 C7 2.91(15)
C2 C1 C6 C7 -178.18(9)
O1 C1 C6 C5 -177.19(9)
C2 C1 C6 C5 1.73(14)
O2 C5 C6 C7 -45.79(11)
C4 C5 C6 C7 -165.36(8)
O2 C5 C6 C1 134.30(9)
C4 C5 C6 C1 14.73(13)
C1 C6 C7 N1 4.81(15)
C5 C6 C7 N1 -175.10(9)
C1 C6 C7 C8 -172.25(8)
C5 C6 C7 C8 7.84(12)
N1 C7 C8 C9 -158.10(9)
C6 C7 C8 C9 19.13(13)
N1 C7 C8 C13 18.60(14)
C6 C7 C8 C13 -164.17(9)
C13 C8 C9 O2 176.77(9)
C7 C8 C9 O2 -6.35(13)
C13 C8 C9 C10 -4.29(14)
C7 C8 C9 C10 172.58(9)
O2 C9 C10 O3 2.11(13)
C8 C9 C10 O3 -176.88(8)
O2 C9 C10 C11 -177.24(9)
C8 C9 C10 C11 3.77(14)
O3 C10 C11 C12 -179.96(10)
C9 C10 C11 C12 -0.70(15)
C10 C11 C12 C13 -1.81(15)
C11 C12 C13 C8 1.26(15)
C9 C8 C13 C12 1.77(14)
C7 C8 C13 C12 -174.87(9)
C8 C9 O2 C5 -32.70(12)
C10 C9 O2 C5 148.33(8)
C6 C5 O2 C9 57.45(10)
C4 C5 O2 C9 -178.74(8)
C11 C10 O3 C14 -2.70(15)
C9 C10 O3 C14 178.01(9)
